data_1541223
loop_
_publ_author_name
'McTaggart, F.K.'
'Wadsley, A.D.'

_publ_section_title
;
 The sulphides, selenides, and tellurides of titanium, zirconium, hafnium,
 and thorium. I. Preparation and characterization
;
_journal_name_full 'Australian Journal of Chemistry'
_journal_page_first 445
_journal_page_last 457
_journal_volume 11
_journal_year 1958
_chemical_formula_sum 'Te Zr'
_chemical_name_systematic 'Zr Te'
_space_group_IT_number 194
_symmetry_space_group_name_Hall '-P 6c 2c'
_symmetry_space_group_name_H-M 'P 63/m m c'
_cell_angle_alpha 90
_cell_angle_beta 90
_cell_angle_gamma 120
_cell_formula_units_Z 2
_cell_length_a 3.95
_cell_length_b 3.95
_cell_length_c 6.64
_cell_volume 89.721
_citation_journal_id_ASTM AJCHAS
_cod_data_source_file McTaggart_AJCHAS_1958_153.cif
_cod_data_source_block Te1Zr1
_cod_original_cell_volume 89.72075
_cod_original_formula_sum 'Te1 Zr1'
_cod_database_code 1541223

loop_
_symmetry_equiv_pos_as_xyz
x,y,z
x-y,x,z+1/2
-y,x-y,z
-x,-y,z+1/2
-x+y,-x,z
y,-x+y,z+1/2
-y,-x,-z+1/2
x-y,-y,-z
x,x-y,-z+1/2
y,x,-z
-x+y,y,-z+1/2
-x,-x+y,-z
-x,-y,-z
-x+y,-x,-z-1/2
y,-x+y,-z
x,y,-z-1/2
x-y,x,-z
-y,x-y,-z-1/2
y,x,z-1/2
-x+y,y,z
-x,-x+y,z-1/2
-y,-x,z
x-y,-y,z-1/2
x,x-y,z

loop_
_atom_site_label
_atom_site_type_symbol
_atom_site_fract_x
_atom_site_fract_y
_atom_site_fract_z
_atom_site_occupancy
_atom_site_U_iso_or_equiv
Te1 Te 0 0 0 1 0.0
Zr1 Zr 0.3333 0.6667 0.25 1 0.0
